data_8103102
loop_
_publ_author_name
'Kwang Ha'

_publ_section_title
;
 Crystal structure of
 di(\m2-chloro)-dichlorobis(2,3,5,6-tetra-2-pyridylpyrazine)dimanganese(II),
 Mn2Cl4(C24H16N6)2
;
_journal_issue 1
_journal_name_full 'Zeitschrift f\"ur Kristallographie - New Crystal Structures'
_journal_page_first 59
_journal_volume 226
_journal_year 2011
_chemical_formula_moiety 'C48 H32 Cl4 Mn2 N12'
_chemical_formula_sum 'C48 H32 Cl4 Mn2 N12'
_chemical_formula_weight 1028.54
_chemical_name_systematic
; 
bis[(\m~2~-chloro)(2,3,5,6-tetra-2-pyridylpyrazine)]dichlorodimanganese(II), 
Mn~2~Cl~4~(C~24~H~16~N~6~)~2~

;
_space_group_IT_number 2
_symmetry_cell_setting triclinic
_symmetry_space_group_name_Hall '-P 1'
_symmetry_space_group_name_H-M 'P -1'
_atom_sites_solution_hydrogens geom
_atom_sites_solution_primary direct
_atom_sites_solution_secondary difmap
_audit_creation_method SHELXL-97
_cell_angle_alpha 101.691(4)
_cell_angle_beta 107.474(4)
_cell_angle_gamma 101.157(4)
_cell_formula_units_Z 1
_cell_length_a 9.2657(18)
_cell_length_b 10.675(2)
_cell_length_c 12.214(2)
_cell_measurement_reflns_used 2178
_cell_measurement_temperature 200(2)
_cell_measurement_theta_max 26.01
_cell_measurement_theta_min 2.32
_cell_volume 1085.8(3)
_computing_cell_refinement 'SAINT (Bruker, 2000)'
_computing_data_collection 'SMART (Bruker, 2000)'
_computing_data_reduction 'SAINT (Bruker, 2000)'
_computing_molecular_graphics 'ORTEP-III (Farrugia, 1997)'
_computing_publication_material SHELXL97
_computing_structure_refinement 'SHELXL-97 (Sheldrick, 1997)'
_computing_structure_solution 'SHELXS-97 (Sheldrick, 1997)'
_diffrn_ambient_temperature 200(2)
_diffrn_measured_fraction_theta_full 0.978
_diffrn_measured_fraction_theta_max 0.978
_diffrn_measurement_device_type 'Bruker SMART 1000 CCD'
_diffrn_measurement_method '\f and \w scans'
_diffrn_radiation_monochromator graphite
_diffrn_radiation_source 'fine-focus sealed tube'
_diffrn_radiation_type MoK\a
_diffrn_radiation_wavelength 0.71073
_diffrn_reflns_av_R_equivalents 0.0451
_diffrn_reflns_av_sigmaI/netI 0.0891
_diffrn_reflns_limit_h_max 11
_diffrn_reflns_limit_h_min -11
_diffrn_reflns_limit_k_max 13
_diffrn_reflns_limit_k_min -13
_diffrn_reflns_limit_l_max 13
_diffrn_reflns_limit_l_min -15
_diffrn_reflns_number 6891
_diffrn_reflns_theta_full 26.18
_diffrn_reflns_theta_max 26.18
_diffrn_reflns_theta_min 1.82
_diffrn_standards_decay_% 0
_diffrn_standards_interval_count 0
_diffrn_standards_interval_time 0
_diffrn_standards_number 0
_exptl_absorpt_coefficient_mu 0.880
_exptl_absorpt_correction_T_max 1.000
_exptl_absorpt_correction_T_min 0.735
_exptl_absorpt_correction_type multi-scan
_exptl_absorpt_process_details SADABS
_exptl_crystal_colour yellow
_exptl_crystal_density_diffrn 1.573
_exptl_crystal_density_method 'not measured'
_exptl_crystal_description block
_exptl_crystal_F_000 522
_exptl_crystal_size_max 0.20
_exptl_crystal_size_mid 0.19
_exptl_crystal_size_min 0.14
_refine_diff_density_max 0.673
_refine_diff_density_min -0.811
_refine_diff_density_rms 0.108
_refine_ls_extinction_method none
_refine_ls_goodness_of_fit_ref 1.079
_refine_ls_hydrogen_treatment constr
_refine_ls_matrix_type full
_refine_ls_number_parameters 298
_refine_ls_number_reflns 4253
_refine_ls_number_restraints 0
_refine_ls_restrained_S_all 1.079
_refine_ls_R_factor_all 0.0947
_refine_ls_R_factor_gt 0.0545
_refine_ls_shift/su_max 0.000
_refine_ls_shift/su_mean 0.000
_refine_ls_structure_factor_coef Fsqd
_refine_ls_weighting_details 'calc w=1/[\s^2^(Fo^2^)+(0.0246P)^2^+1.8139P] where P=(Fo^2^+2Fc^2^)/3'
_refine_ls_weighting_scheme calc
_refine_ls_wR_factor_gt 0.1016
_refine_ls_wR_factor_ref 0.1411
_reflns_number_gt 2826
_reflns_number_total 4253
_reflns_threshold_expression >2sigma(I)
_cod_data_source_file 1267-3299.cff
_cod_data_source_block mn2cl4(tppz)2
_cod_depositor_comments
;
The following automatic conversions were performed:

'_symmetry_cell_setting' value 'Triclinic' changed to 'triclinic'
according to /home/saulius/struct/CIF-dictionaries/cif_core.dic
dictionary named 'cif_core.dic' version 2.4.1 from
2010-06-29.

'_exptl_absorpt_correction_type' value 'Multi-scan'
changed to 'multi-scan' according to
/home/saulius/struct/CIF-dictionaries/cif_core.dic dictionary named
'cif_core.dic' version 2.4.1 from 2010-06-29.

Automatic conversion script
Id: cif_fix_values 1715 2011-07-08 13:25:40Z adriana 
;
_cod_original_cell_volume 1085.8(4)
_cod_original_sg_symbol_H-M P-1
_cod_database_code 8103102

loop_
_symmetry_equiv_pos_as_xyz
'x, y, z'
'-x, -y, -z'

loop_
_atom_site_label
_atom_site_type_symbol
_atom_site_fract_x
_atom_site_fract_y
_atom_site_fract_z
_atom_site_U_iso_or_equiv
_atom_site_adp_type
_atom_site_occupancy
_atom_site_symmetry_multiplicity
_atom_site_calc_flag
_atom_site_refinement_flags
Mn1 Mn 0.47333(8) 0.17101(7) 0.05828(6) 0.0263(2) Uani 1 1 d .
Cl1 Cl 0.35506(13) -0.00776(11) -0.12980(10) 0.0312(3) Uani 1 1 d .
Cl2 Cl 0.31409(15) 0.31504(13) -0.00631(12) 0.0402(3) Uani 1 1 d .
N1 N 0.5918(4) 0.2979(3) 0.2480(3) 0.0206(8) Uani 1 1 d .
N2 N 0.7254(4) 0.4667(3) 0.4725(3) 0.0249(9) Uani 1 1 d .
N3 N 0.3269(4) 0.1098(4) 0.1682(3) 0.0255(9) Uani 1 1 d .
N4 N 0.5236(5) 0.1901(4) 0.5337(4) 0.0338(10) Uani 1 1 d .
N5 N 0.9987(4) 0.6771(4) 0.5169(3) 0.0300(10) Uani 1 1 d .
N6 N 0.7103(4) 0.3004(4) 0.0774(3) 0.0253(9) Uani 1 1 d .
C1 C 0.5225(5) 0.2845(4) 0.3273(4) 0.0238(10) Uani 1 1 d .
C2 C 0.6070(5) 0.3588(4) 0.4483(4) 0.0265(11) Uani 1 1 d .
C3 C 0.7799(5) 0.4891(4) 0.3875(4) 0.0227(10) Uani 1 1 d .
C4 C 0.7276(5) 0.3911(4) 0.2766(4) 0.0220(10) Uani 1 1 d .
C5 C 0.3615(5) 0.1939(4) 0.2766(4) 0.0264(10) Uani 1 1 d .
C6 C 0.2496(6) 0.2002(5) 0.3296(4) 0.0313(11) Uani 1 1 d .
H6 H 0.2746 0.2630 0.4044 0.038 Uiso 1 1 calc R
C7 C 0.1009(5) 0.1139(5) 0.2720(5) 0.0350(12) Uani 1 1 d .
H7 H 0.0216 0.1184 0.3059 0.042 Uiso 1 1 calc R
C8 C 0.0680(5) 0.0213(5) 0.1655(4) 0.0320(12) Uani 1 1 d .
H8 H -0.0314 -0.0427 0.1271 0.038 Uiso 1 1 calc R
C9 C 0.1837(5) 0.0242(4) 0.1161(4) 0.0295(11) Uani 1 1 d .
H9 H 0.1606 -0.0378 0.0412 0.035 Uiso 1 1 calc R
C10 C 0.5720(5) 0.3213(4) 0.5483(4) 0.0253(10) Uani 1 1 d .
C11 C 0.5872(5) 0.4150(5) 0.6511(4) 0.0280(11) Uani 1 1 d .
H11 H 0.6286 0.5070 0.6611 0.034 Uiso 1 1 calc R
C12 C 0.5420(6) 0.3737(5) 0.7380(5) 0.0382(13) Uani 1 1 d .
H12 H 0.5498 0.4365 0.8083 0.046 Uiso 1 1 calc R
C13 C 0.4848(6) 0.2391(6) 0.7213(5) 0.0452(15) Uani 1 1 d .
H13 H 0.4482 0.2076 0.7782 0.054 Uiso 1 1 calc R
C14 C 0.4822(6) 0.1520(5) 0.6209(5) 0.0434(14) Uani 1 1 d .
H14 H 0.4492 0.0594 0.6124 0.052 Uiso 1 1 calc R
C15 C 0.8884(5) 0.6218(4) 0.4087(4) 0.0237(10) Uani 1 1 d .
C16 C 0.8683(6) 0.6815(5) 0.3176(5) 0.0345(12) Uani 1 1 d .
H16 H 0.7866 0.6391 0.2425 0.041 Uiso 1 1 calc R
C17 C 0.9687(6) 0.8042(5) 0.3369(5) 0.0448(14) Uani 1 1 d .
H17 H 0.9569 0.8485 0.2760 0.054 Uiso 1 1 calc R
C18 C 1.0860(7) 0.8602(5) 0.4466(6) 0.0467(15) Uani 1 1 d .
H18 H 1.1588 0.9435 0.4625 0.056 Uiso 1 1 calc R
C19 C 1.0966(5) 0.7950(5) 0.5324(5) 0.0357(13) Uani 1 1 d .
H19 H 1.1784 0.8354 0.6078 0.043 Uiso 1 1 calc R
C20 C 0.8051(5) 0.3745(4) 0.1873(4) 0.0235(10) Uani 1 1 d .
C21 C 0.9662(5) 0.4243(4) 0.2176(4) 0.0301(11) Uani 1 1 d .
H21 H 1.0313 0.4732 0.2972 0.036 Uiso 1 1 calc R
C22 C 1.0286(6) 0.4011(5) 0.1295(5) 0.0354(12) Uani 1 1 d .
H22 H 1.1385 0.4337 0.1479 0.042 Uiso 1 1 calc R
C23 C 0.9323(6) 0.3304(5) 0.0141(4) 0.0340(12) Uani 1 1 d .
H23 H 0.9728 0.3166 -0.0488 0.041 Uiso 1 1 calc R
C24 C 0.7765(6) 0.2811(5) -0.0059(4) 0.0323(12) Uani 1 1 d .
H24 H 0.7104 0.2295 -0.0845 0.039 Uiso 1 1 calc R

loop_
_atom_site_aniso_label
_atom_site_aniso_U_11
_atom_site_aniso_U_22
_atom_site_aniso_U_33
_atom_site_aniso_U_23
_atom_site_aniso_U_13
_atom_site_aniso_U_12
Mn1 0.0221(4) 0.0281(4) 0.0210(4) 0.0016(3) 0.0056(3) -0.0018(3)
Cl1 0.0312(6) 0.0297(6) 0.0221(6) 0.0007(5) 0.0028(5) 0.0016(5)
Cl2 0.0376(7) 0.0449(8) 0.0355(8) 0.0096(6) 0.0088(6) 0.0136(6)
N1 0.0191(18) 0.0238(19) 0.0158(19) 0.0019(15) 0.0070(16) 0.0012(15)
N2 0.024(2) 0.022(2) 0.024(2) 0.0053(16) 0.0055(17) 0.0016(16)
N3 0.025(2) 0.024(2) 0.022(2) 0.0007(16) 0.0085(17) -0.0006(16)
N4 0.038(2) 0.025(2) 0.029(2) 0.0084(18) 0.005(2) -0.0020(18)
N5 0.025(2) 0.028(2) 0.024(2) -0.0037(18) 0.0019(18) -0.0012(17)
N6 0.026(2) 0.026(2) 0.024(2) 0.0058(17) 0.0133(18) 0.0014(16)
C1 0.023(2) 0.021(2) 0.021(2) 0.0011(19) 0.005(2) 0.0002(18)
C2 0.027(2) 0.022(2) 0.028(3) 0.003(2) 0.011(2) 0.0041(19)
C3 0.023(2) 0.023(2) 0.021(2) 0.0057(19) 0.007(2) 0.0049(18)
C4 0.021(2) 0.019(2) 0.019(2) 0.0039(18) 0.0018(19) 0.0007(18)
C5 0.028(3) 0.027(2) 0.024(3) 0.008(2) 0.011(2) 0.003(2)
C6 0.036(3) 0.034(3) 0.022(3) 0.005(2) 0.014(2) 0.003(2)
C7 0.023(3) 0.044(3) 0.037(3) 0.014(3) 0.015(2) -0.001(2)
C8 0.022(2) 0.031(3) 0.030(3) 0.005(2) 0.003(2) -0.007(2)
C9 0.025(3) 0.023(2) 0.028(3) 0.003(2) 0.003(2) -0.0076(19)
C10 0.019(2) 0.023(2) 0.028(3) 0.010(2) 0.002(2) -0.0017(18)
C11 0.027(3) 0.030(3) 0.023(3) 0.006(2) 0.007(2) 0.005(2)
C12 0.028(3) 0.052(3) 0.025(3) 0.005(2) 0.004(2) 0.003(2)
C13 0.025(3) 0.067(4) 0.037(3) 0.024(3) 0.003(2) -0.002(3)
C14 0.039(3) 0.039(3) 0.043(4) 0.022(3) 0.004(3) -0.006(2)
C15 0.021(2) 0.022(2) 0.024(3) 0.004(2) 0.007(2) -0.0011(18)
C16 0.033(3) 0.029(3) 0.026(3) 0.003(2) 0.000(2) -0.006(2)
C17 0.050(3) 0.037(3) 0.035(3) 0.013(3) 0.007(3) -0.005(3)
C18 0.044(3) 0.027(3) 0.059(4) 0.011(3) 0.017(3) -0.009(2)
C19 0.024(3) 0.032(3) 0.033(3) -0.009(2) 0.003(2) -0.005(2)
C20 0.023(2) 0.024(2) 0.014(2) 0.0035(19) -0.0006(19) -0.0024(19)
C21 0.026(3) 0.028(3) 0.024(3) -0.003(2) 0.006(2) -0.003(2)
C22 0.028(3) 0.041(3) 0.036(3) 0.011(2) 0.013(2) 0.004(2)
C23 0.029(3) 0.044(3) 0.025(3) 0.003(2) 0.013(2) 0.003(2)
C24 0.032(3) 0.035(3) 0.024(3) 0.006(2) 0.008(2) 0.003(2)

loop_
_atom_type_symbol
_atom_type_description
_atom_type_scat_dispersion_real
_atom_type_scat_dispersion_imag
_atom_type_scat_source
C C 0.0033 0.0016 'International Tables Vol C Tables 4.2.6.8 and 6.1.1.4'
H H 0.0000 0.0000 'International Tables Vol C Tables 4.2.6.8 and 6.1.1.4'
Cl Cl 0.1484 0.1585 'International Tables Vol C Tables 4.2.6.8 and 6.1.1.4'
Mn Mn 0.3368 0.7283 'International Tables Vol C Tables 4.2.6.8 and 6.1.1.4'
N N 0.0061 0.0033 'International Tables Vol C Tables 4.2.6.8 and 6.1.1.4'

loop_
_geom_angle_atom_site_label_1
_geom_angle_atom_site_label_2
_geom_angle_atom_site_label_3
_geom_angle
_geom_angle_site_symmetry_3
N1 Mn1 N6 71.29(13) .
N1 Mn1 N3 70.90(13) .
N6 Mn1 N3 141.74(13) .
N1 Mn1 Cl2 95.54(10) .
N6 Mn1 Cl2 98.24(11) .
N3 Mn1 Cl2 90.98(11) .
N1 Mn1 Cl1 167.35(10) .
N6 Mn1 Cl1 112.66(10) .
N3 Mn1 Cl1 103.14(10) .
Cl2 Mn1 Cl1 95.72(5) .
N1 Mn1 Cl1 84.79(10) 2_655
N6 Mn1 Cl1 82.89(10) 2_655
N3 Mn1 Cl1 88.10(11) 2_655
Cl2 Mn1 Cl1 178.86(5) 2_655
Cl1 Mn1 Cl1 83.85(5) 2_655
Mn1 Cl1 Mn1 96.15(5) 2_655
C1 N1 C4 121.7(4) .
C1 N1 Mn1 119.6(3) .
C4 N1 Mn1 118.6(3) .
C3 N2 C2 119.8(4) .
C9 N3 C5 118.2(4) .
C9 N3 Mn1 121.2(3) .
C5 N3 Mn1 116.7(3) .
C10 N4 C14 117.2(4) .
C15 N5 C19 116.2(4) .
C20 N6 C24 116.8(4) .
C20 N6 Mn1 117.5(3) .
C24 N6 Mn1 123.3(3) .
N1 C1 C2 117.8(4) .
N1 C1 C5 114.7(4) .
C2 C1 C5 127.5(4) .
N2 C2 C1 118.8(4) .
N2 C2 C10 118.4(4) .
C1 C2 C10 122.8(4) .
N2 C3 C4 120.0(4) .
N2 C3 C15 118.7(4) .
C4 C3 C15 121.2(4) .
N1 C4 C3 117.1(4) .
N1 C4 C20 114.4(4) .
C3 C4 C20 128.4(4) .
N3 C5 C6 121.6(4) .
N3 C5 C1 114.3(4) .
C6 C5 C1 123.8(4) .
C7 C6 C5 118.9(4) .
C7 C6 H6 120.5 .
C5 C6 H6 120.5 .
C8 C7 C6 119.7(4) .
C8 C7 H7 120.1 .
C6 C7 H7 120.1 .
C7 C8 C9 117.9(4) .
C7 C8 H8 121.0 .
C9 C8 H8 121.0 .
N3 C9 C8 123.3(4) .
N3 C9 H9 118.3 .
C8 C9 H9 118.3 .
N4 C10 C11 122.3(4) .
N4 C10 C2 115.4(4) .
C11 C10 C2 122.3(4) .
C12 C11 C10 119.4(5) .
C12 C11 H11 120.3 .
C10 C11 H11 120.3 .
C11 C12 C13 118.8(5) .
C11 C12 H12 120.6 .
C13 C12 H12 120.6 .
C14 C13 C12 118.5(5) .
C14 C13 H13 120.7 .
C12 C13 H13 120.7 .
N4 C14 C13 123.7(5) .
N4 C14 H14 118.2 .
C13 C14 H14 118.2 .
N5 C15 C16 123.5(4) .
N5 C15 C3 117.6(4) .
C16 C15 C3 118.9(4) .
C15 C16 C17 119.0(5) .
C15 C16 H16 120.5 .
C17 C16 H16 120.5 .
C18 C17 C16 118.1(5) .
C18 C17 H17 121.0 .
C16 C17 H17 121.0 .
C19 C18 C17 119.1(5) .
C19 C18 H18 120.4 .
C17 C18 H18 120.4 .
N5 C19 C18 124.0(5) .
N5 C19 H19 118.0 .
C18 C19 H19 118.0 .
N6 C20 C21 122.8(4) .
N6 C20 C4 114.9(4) .
C21 C20 C4 122.2(4) .
C22 C21 C20 118.2(4) .
C22 C21 H21 120.9 .
C20 C21 H21 120.9 .
C21 C22 C23 120.2(4) .
C21 C22 H22 119.9 .
C23 C22 H22 119.9 .
C24 C23 C22 117.3(5) .
C24 C23 H23 121.3 .
C22 C23 H23 121.3 .
N6 C24 C23 124.6(5) .
N6 C24 H24 117.7 .
C23 C24 H24 117.7 .

loop_
_geom_bond_atom_site_label_1
_geom_bond_atom_site_label_2
_geom_bond_distance
_geom_bond_site_symmetry_2
Mn1 N1 2.244(3) .
Mn1 N6 2.274(3) .
Mn1 N3 2.275(4) .
Mn1 Cl2 2.4153(15) .
Mn1 Cl1 2.4540(13) .
Mn1 Cl1 2.6802(15) 2_655
Cl1 Mn1 2.6802(15) 2_655
N1 C1 1.329(5) .
N1 C4 1.343(5) .
N2 C3 1.326(6) .
N2 C2 1.340(5) .
N3 C9 1.337(5) .
N3 C5 1.347(6) .
N4 C10 1.343(5) .
N4 C14 1.344(7) .
N5 C15 1.333(6) .
N5 C19 1.342(6) .
N6 C20 1.338(5) .
N6 C24 1.339(6) .
C1 C2 1.420(6) .
C1 C5 1.479(6) .
C2 C10 1.464(6) .
C3 C4 1.414(6) .
C3 C15 1.493(6) .
C4 C20 1.477(6) .
C5 C6 1.382(6) .
C6 C7 1.381(6) .
C6 H6 0.9500 .
C7 C8 1.373(7) .
C7 H7 0.9500 .
C8 C9 1.378(6) .
C8 H8 0.9500 .
C9 H9 0.9500 .
C10 C11 1.388(6) .
C11 C12 1.372(7) .
C11 H11 0.9500 .
C12 C13 1.381(7) .
C12 H12 0.9500 .
C13 C14 1.372(8) .
C13 H13 0.9500 .
C14 H14 0.9500 .
C15 C16 1.374(7) .
C16 C17 1.381(7) .
C16 H16 0.9500 .
C17 C18 1.372(7) .
C17 H17 0.9500 .
C18 C19 1.361(8) .
C18 H18 0.9500 .
C19 H19 0.9500 .
C20 C21 1.389(6) .
C21 C22 1.369(7) .
C21 H21 0.9500 .
C22 C23 1.381(7) .
C22 H22 0.9500 .
C23 C24 1.364(6) .
C23 H23 0.9500 .
C24 H24 0.9500 .

loop_
_geom_torsion_atom_site_label_1
_geom_torsion_atom_site_label_2
_geom_torsion_atom_site_label_3
_geom_torsion_atom_site_label_4
_geom_torsion
_geom_torsion_site_symmetry_1
_geom_torsion_site_symmetry_4
N1 Mn1 Cl1 Mn1 -26.2(4) . 2_655
N6 Mn1 Cl1 Mn1 79.64(12) . 2_655
N3 Mn1 Cl1 Mn1 -86.60(11) . 2_655
Cl2 Mn1 Cl1 Mn1 -178.94(5) . 2_655
Cl1 Mn1 Cl1 Mn1 0.0 2_655 2_655
N6 Mn1 N1 C1 -177.7(4) . .
N3 Mn1 N1 C1 -3.6(3) . .
Cl2 Mn1 N1 C1 85.5(3) . .
Cl1 Mn1 N1 C1 -67.3(6) . .
Cl1 Mn1 N1 C1 -93.4(3) 2_655 .
N6 Mn1 N1 C4 6.0(3) . .
N3 Mn1 N1 C4 -179.9(4) . .
Cl2 Mn1 N1 C4 -90.8(3) . .
Cl1 Mn1 N1 C4 116.4(5) . .
Cl1 Mn1 N1 C4 90.3(3) 2_655 .
N1 Mn1 N3 C9 171.4(4) . .
N6 Mn1 N3 C9 -179.4(3) . .
Cl2 Mn1 N3 C9 75.9(4) . .
Cl1 Mn1 N3 C9 -20.2(4) . .
Cl1 Mn1 N3 C9 -103.4(4) 2_655 .
N1 Mn1 N3 C5 14.3(3) . .
N6 Mn1 N3 C5 23.4(5) . .
Cl2 Mn1 N3 C5 -81.3(3) . .
Cl1 Mn1 N3 C5 -177.4(3) . .
Cl1 Mn1 N3 C5 99.4(3) 2_655 .
N1 Mn1 N6 C20 6.0(3) . .
N3 Mn1 N6 C20 -3.1(4) . .
Cl2 Mn1 N6 C20 99.1(3) . .
Cl1 Mn1 N6 C20 -161.1(3) . .
Cl1 Mn1 N6 C20 -80.8(3) 2_655 .
N1 Mn1 N6 C24 167.7(4) . .
N3 Mn1 N6 C24 158.6(3) . .
Cl2 Mn1 N6 C24 -99.2(4) . .
Cl1 Mn1 N6 C24 0.6(4) . .
Cl1 Mn1 N6 C24 80.8(4) 2_655 .
C4 N1 C1 C2 -8.9(7) . .
Mn1 N1 C1 C2 175.0(3) . .
C4 N1 C1 C5 169.9(4) . .
Mn1 N1 C1 C5 -6.3(5) . .
C3 N2 C2 C1 -12.1(6) . .
C3 N2 C2 C10 167.0(4) . .
N1 C1 C2 N2 20.9(6) . .
C5 C1 C2 N2 -157.7(4) . .
N1 C1 C2 C10 -158.2(4) . .
C5 C1 C2 C10 23.3(7) . .
C2 N2 C3 C4 -8.1(7) . .
C2 N2 C3 C15 168.0(4) . .
C1 N1 C4 C3 -10.7(6) . .
Mn1 N1 C4 C3 165.5(3) . .
C1 N1 C4 C20 167.7(4) . .
Mn1 N1 C4 C20 -16.1(5) . .
N2 C3 C4 N1 19.9(6) . .
C15 C3 C4 N1 -156.2(4) . .
N2 C3 C4 C20 -158.3(4) . .
C15 C3 C4 C20 25.6(7) . .
C9 N3 C5 C6 -5.2(7) . .
Mn1 N3 C5 C6 152.7(4) . .
C9 N3 C5 C1 179.8(4) . .
Mn1 N3 C5 C1 -22.3(5) . .
N1 C1 C5 N3 18.8(6) . .
C2 C1 C5 N3 -162.6(5) . .
N1 C1 C5 C6 -156.1(5) . .
C2 C1 C5 C6 22.5(8) . .
N3 C5 C6 C7 3.0(8) . .
C1 C5 C6 C7 177.5(5) . .
C5 C6 C7 C8 1.8(8) . .
C6 C7 C8 C9 -4.1(8) . .
C5 N3 C9 C8 2.7(7) . .
Mn1 N3 C9 C8 -154.1(4) . .
C7 C8 C9 N3 1.9(8) . .
C14 N4 C10 C11 3.3(7) . .
C14 N4 C10 C2 -176.5(4) . .
N2 C2 C10 N4 -144.9(4) . .
C1 C2 C10 N4 34.2(6) . .
N2 C2 C10 C11 35.3(6) . .
C1 C2 C10 C11 -145.7(5) . .
N4 C10 C11 C12 -4.4(7) . .
C2 C10 C11 C12 175.4(4) . .
C10 C11 C12 C13 1.1(7) . .
C11 C12 C13 C14 2.8(8) . .
C10 N4 C14 C13 0.9(8) . .
C12 C13 C14 N4 -4.0(8) . .
C19 N5 C15 C16 -2.7(7) . .
C19 N5 C15 C3 178.6(4) . .
N2 C3 C15 N5 41.1(6) . .
C4 C3 C15 N5 -142.8(4) . .
N2 C3 C15 C16 -137.7(5) . .
C4 C3 C15 C16 38.4(7) . .
N5 C15 C16 C17 1.4(8) . .
C3 C15 C16 C17 -179.9(5) . .
C15 C16 C17 C18 0.8(8) . .
C16 C17 C18 C19 -1.5(9) . .
C15 N5 C19 C18 1.9(7) . .
C17 C18 C19 N5 0.2(9) . .
C24 N6 C20 C21 -3.3(7) . .
Mn1 N6 C20 C21 159.5(4) . .
C24 N6 C20 C4 -179.0(4) . .
Mn1 N6 C20 C4 -16.1(5) . .
N1 C4 C20 N6 21.0(6) . .
C3 C4 C20 N6 -160.8(4) . .
N1 C4 C20 C21 -154.7(4) . .
C3 C4 C20 C21 23.6(7) . .
N6 C20 C21 C22 2.9(7) . .
C4 C20 C21 C22 178.2(4) . .
C20 C21 C22 C23 0.3(8) . .
C21 C22 C23 C24 -2.7(8) . .
C20 N6 C24 C23 0.6(7) . .
Mn1 N6 C24 C23 -161.2(4) . .
C22 C23 C24 N6 2.4(8) . .
